data_4330406
loop_
_publ_author_name
'Hiroaki Iguchi'
'Shinya Takaishi'
'Brian K. Breedlove'
'Masahiro Yamashita'
'Hiroyuki Matsuzaki'
'Hiroshi Okamoto'

_publ_section_title
;
 Controlling the Electronic States and Physical Properties of MMX-Type
 Diplatinum-Iodide Chain Complexes via Binary Countercations
;
_journal_name_full 'Inorganic Chemistry'
_journal_page_first 9967
_journal_page_last 9977
_journal_paper_doi 10.1021/ic301469u
_journal_volume 51
_journal_year 2012
_chemical_formula_sum 'C4 H28 I N2 O24 P8 Pt2 Rb2'
_chemical_formula_weight 1424.06
_chemical_name_systematic
; 
 ? 
;
_space_group_IT_number 65
_symmetry_cell_setting orthorhombic
_symmetry_space_group_name_Hall '-C 2 2'
_symmetry_space_group_name_H-M 'C m m m'
_atom_sites_solution_primary direct
_atom_sites_solution_secondary difmap
_audit_creation_method SHELXL-97
_cell_angle_alpha 90.00
_cell_angle_beta 90.00
_cell_angle_gamma 90.00
_cell_formula_units_Z 2
_cell_length_a 12.360(2)
_cell_length_b 14.891(3)
_cell_length_c 8.6936(15)
_cell_measurement_temperature 100(2)
_cell_volume 1600.1(5)
_computing_cell_refinement 'Bruker SAINT'
_computing_data_collection 'Bruker SMART 1000'
_computing_data_reduction 'Bruker SAINT'
_computing_structure_refinement 'SHELXL-97 (Sheldrick, 1997)'
_computing_structure_solution 'SHELXS-97 (Sheldrick, 1990)'
_diffrn_ambient_temperature 100(2)
_diffrn_measured_fraction_theta_full 0.997
_diffrn_measured_fraction_theta_max 0.997
_diffrn_measurement_device_type 'Bruker SMART 1000'
_diffrn_radiation_monochromator graphite
_diffrn_radiation_source 'fine-focus sealed tube'
_diffrn_radiation_type MoK\a
_diffrn_radiation_wavelength 0.71073
_diffrn_reflns_av_R_equivalents 0.0950
_diffrn_reflns_av_sigmaI/netI 0.0560
_diffrn_reflns_limit_h_max 16
_diffrn_reflns_limit_h_min -17
_diffrn_reflns_limit_k_max 20
_diffrn_reflns_limit_k_min -20
_diffrn_reflns_limit_l_max 12
_diffrn_reflns_limit_l_min -12
_diffrn_reflns_number 9565
_diffrn_reflns_theta_full 30.05
_diffrn_reflns_theta_max 30.05
_diffrn_reflns_theta_min 2.14
_exptl_absorpt_coefficient_mu 13.210
_exptl_absorpt_correction_T_max 0.745996
_exptl_absorpt_correction_T_min 0.671219
_exptl_absorpt_correction_type empirical
_exptl_absorpt_process_details 'SADABS, (Bruker)'
_exptl_crystal_colour brown
_exptl_crystal_density_diffrn 2.956
_exptl_crystal_description prism
_exptl_crystal_F_000 1322
_exptl_crystal_size_max 0.04
_exptl_crystal_size_mid 0.03
_exptl_crystal_size_min 0.02
_refine_diff_density_max 5.264
_refine_diff_density_min -1.439
_refine_diff_density_rms 0.343
_refine_ls_extinction_method none
_refine_ls_goodness_of_fit_ref 1.141
_refine_ls_hydrogen_treatment constr
_refine_ls_matrix_type full
_refine_ls_number_parameters 76
_refine_ls_number_reflns 1343
_refine_ls_number_restraints 0
_refine_ls_restrained_S_all 1.141
_refine_ls_R_factor_all 0.0629
_refine_ls_R_factor_gt 0.0538
_refine_ls_shift/su_max 0.006
_refine_ls_shift/su_mean 0.001
_refine_ls_structure_factor_coef Fsqd
_refine_ls_weighting_details 'calc w=1/[\s^2^(Fo^2^)+(0.0468P)^2^+42.9459P] where P=(Fo^2^+2Fc^2^)/3'
_refine_ls_weighting_scheme calc
_refine_ls_wR_factor_gt 0.1195
_refine_ls_wR_factor_ref 0.1234
_reflns_number_gt 1216
_reflns_number_total 1343
_reflns_threshold_expression >2sigma(I)
_cod_data_source_file ic301469u_si_001_08.cif
_cod_data_source_block Rb4_4H2O
_cod_database_code 4330406

loop_
_symmetry_equiv_pos_as_xyz
'x, y, z'
'-x, -y, z'
'x, -y, -z'
'-x, y, -z'
'x+1/2, y+1/2, z'
'-x+1/2, -y+1/2, z'
'x+1/2, -y+1/2, -z'
'-x+1/2, y+1/2, -z'
'-x, -y, -z'
'x, y, -z'
'-x, y, z'
'x, -y, z'
'-x+1/2, -y+1/2, -z'
'x+1/2, y+1/2, -z'
'-x+1/2, y+1/2, z'
'x+1/2, -y+1/2, z'

loop_
_atom_site_label
_atom_site_type_symbol
_atom_site_fract_x
_atom_site_fract_y
_atom_site_fract_z
_atom_site_U_iso_or_equiv
_atom_site_adp_type
_atom_site_occupancy
_atom_site_symmetry_multiplicity
_atom_site_calc_flag
_atom_site_refinement_flags
Pt1 Pt 0.0000 0.0000 0.33677(6) 0.00988(17) Uani 1 4 d S
P1 P 0.13229(17) 0.11184(14) 0.3306(2) 0.0155(4) Uani 1 1 d .
Rb1 Rb 0.2525(2) 0.22056(16) 0.0000 0.0242(5) Uani 0.50 2 d SP
O1 O 0.1008(6) 0.1981(5) 0.2452(9) 0.0358(18) Uani 1 1 d .
O2 O 0.2426(6) 0.0832(5) 0.2694(11) 0.044(2) Uani 1 1 d .
O3 O 0.1583(11) 0.1473(9) 0.5000 0.057(4) Uani 1 2 d S
I1 I 0.0000 0.0000 0.0222(5) 0.0255(10) Uani 0.50 4 d SP
O4 O 0.1563(19) 0.413(2) 0.0000 0.049(7) Uani 0.50 2 d SP
O5 O 0.061(3) 0.395(3) 0.0000 0.123(17) Uani 0.50 2 d SP
C1 C 0.0000 0.3938(17) 0.5000 0.045(6) Uani 1 4 d S
N1 N 0.0886(18) 0.3389(14) 0.5000 0.025(5) Uani 0.50 2 d SP
C2 C 0.0000 0.455(2) 0.368(3) 0.037(7) Uani 0.50 2 d SP

loop_
_atom_site_aniso_label
_atom_site_aniso_U_11
_atom_site_aniso_U_22
_atom_site_aniso_U_33
_atom_site_aniso_U_23
_atom_site_aniso_U_13
_atom_site_aniso_U_12
Pt1 0.0153(3) 0.0095(3) 0.0049(3) 0.000 0.000 0.000
P1 0.0203(10) 0.0154(10) 0.0109(9) 0.0010(7) 0.0022(7) -0.0040(8)
Rb1 0.0341(13) 0.0278(12) 0.0107(9) 0.000 0.000 -0.0128(13)
O1 0.041(4) 0.024(4) 0.042(4) 0.018(3) -0.015(4) -0.013(3)
O2 0.031(4) 0.032(4) 0.069(6) -0.018(4) 0.020(4) -0.009(3)
O3 0.095(10) 0.065(8) 0.011(4) 0.000 0.000 -0.072(8)
I1 0.0359(11) 0.0332(11) 0.007(3) 0.000 0.000 0.000
O4 0.027(11) 0.08(2) 0.037(12) 0.000 0.000 -0.014(12)
O5 0.06(2) 0.12(4) 0.19(5) 0.000 0.000 -0.03(2)
C1 0.068(17) 0.032(12) 0.036(12) 0.000 0.000 0.000
N1 0.024(11) 0.009(9) 0.043(13) 0.000 0.000 0.001(8)
C2 0.054(19) 0.040(17) 0.017(13) 0.004(12) 0.000 0.000

loop_
_atom_type_symbol
_atom_type_description
_atom_type_scat_dispersion_real
_atom_type_scat_dispersion_imag
_atom_type_scat_source
C C 0.0033 0.0016 'International Tables Vol C Tables 4.2.6.8 and 6.1.1.4'
H H 0.0000 0.0000 'International Tables Vol C Tables 4.2.6.8 and 6.1.1.4'
N N 0.0061 0.0033 'International Tables Vol C Tables 4.2.6.8 and 6.1.1.4'
O O 0.0106 0.0060 'International Tables Vol C Tables 4.2.6.8 and 6.1.1.4'
P P 0.1023 0.0942 'International Tables Vol C Tables 4.2.6.8 and 6.1.1.4'
Rb Rb -0.9393 2.9676 'International Tables Vol C Tables 4.2.6.8 and 6.1.1.4'
I I -0.4742 1.8119 'International Tables Vol C Tables 4.2.6.8 and 6.1.1.4'
Pt Pt -1.7033 8.3905 'International Tables Vol C Tables 4.2.6.8 and 6.1.1.4'

loop_
_geom_angle_atom_site_label_1
_geom_angle_atom_site_label_2
_geom_angle_atom_site_label_3
_geom_angle
_geom_angle_site_symmetry_1
_geom_angle_site_symmetry_3
P1 Pt1 P1 177.37(11) 2 .
P1 Pt1 P1 88.92(11) 2 12
P1 Pt1 P1 91.02(11) . 12
P1 Pt1 P1 91.02(11) 2 11
P1 Pt1 P1 88.92(11) . 11
P1 Pt1 P1 177.37(11) 12 11
P1 Pt1 I1 88.69(5) 2 .
P1 Pt1 I1 88.69(5) . .
P1 Pt1 I1 88.69(5) 12 .
P1 Pt1 I1 88.69(5) 11 .
P1 Pt1 Pt1 91.31(5) 2 9_556
P1 Pt1 Pt1 91.31(5) . 9_556
P1 Pt1 Pt1 91.31(5) 12 9_556
P1 Pt1 Pt1 91.31(5) 11 9_556
I1 Pt1 Pt1 180.0 . 9_556
P1 Pt1 I1 88.69(5) 2 9
P1 Pt1 I1 88.69(5) . 9
P1 Pt1 I1 88.69(5) 12 9
P1 Pt1 I1 88.69(5) 11 9
I1 Pt1 I1 0.0 . 9
Pt1 Pt1 I1 180.0 9_556 9
O2 P1 O1 107.0(5) . .
O2 P1 O3 103.6(7) . .
O1 P1 O3 102.7(6) . .
O2 P1 Pt1 115.8(3) . .
O1 P1 Pt1 115.5(3) . .
O3 P1 Pt1 110.8(3) . .
O2 P1 Rb1 58.7(4) . .
O1 P1 Rb1 49.1(3) . .
O3 P1 Rb1 120.1(3) . .
Pt1 P1 Rb1 128.69(8) . .
O2 P1 Rb1 67.1(4) . 13
O1 P1 Rb1 39.8(3) . 13
O3 P1 Rb1 112.2(3) . 13
Pt1 P1 Rb1 134.40(8) . 13
Rb1 P1 Rb1 11.33(7) . 13
Rb1 Rb1 O4 154.6(7) 13 13
Rb1 Rb1 O1 94.0(3) 13 10
O4 Rb1 O1 102.7(4) 13 10
Rb1 Rb1 O1 94.0(3) 13 .
O4 Rb1 O1 102.7(4) 13 .
O1 Rb1 O1 96.4(3) 10 .
Rb1 Rb1 O5 130.8(9) 13 13
O4 Rb1 O5 23.8(10) 13 13
O1 Rb1 O5 117.1(5) 10 13
O1 Rb1 O5 117.1(5) . 13
Rb1 Rb1 O1 69.3(3) 13 6
O4 Rb1 O1 93.1(4) 13 6
O1 Rb1 O1 163.29(11) 10 6
O1 Rb1 O1 85.1(3) . 6
O5 Rb1 O1 76.2(6) 13 6
Rb1 Rb1 O1 69.3(3) 13 13
O4 Rb1 O1 93.1(4) 13 13
O1 Rb1 O1 85.1(3) 10 13
O1 Rb1 O1 163.29(11) . 13
O5 Rb1 O1 76.2(6) 13 13
O1 Rb1 O1 88.7(3) 6 13
Rb1 Rb1 O4 18.4(5) 13 .
O4 Rb1 O4 173.0(2) 13 .
O1 Rb1 O4 81.8(3) 10 .
O1 Rb1 O4 81.8(3) . .
O5 Rb1 O4 149.3(9) 13 .
O1 Rb1 O4 82.0(3) 6 .
O1 Rb1 O4 82.0(3) 13 .
Rb1 Rb1 O2 130.76(16) 13 10
O4 Rb1 O2 56.4(3) 13 10
O1 Rb1 O2 48.4(2) 10 10
O1 Rb1 O2 117.3(2) . 10
O5 Rb1 O2 68.8(5) 13 10
O1 Rb1 O2 144.2(2) 6 10
O1 Rb1 O2 76.0(2) 13 10
O4 Rb1 O2 126.3(2) . 10
Rb1 Rb1 O2 130.76(16) 13 .
O4 Rb1 O2 56.4(3) 13 .
O1 Rb1 O2 117.3(2) 10 .
O1 Rb1 O2 48.4(2) . .
O5 Rb1 O2 68.8(5) 13 .
O1 Rb1 O2 76.0(2) 6 .
O1 Rb1 O2 144.2(2) 13 .
O4 Rb1 O2 126.3(2) . .
O2 Rb1 O2 97.6(3) 10 .
Rb1 Rb1 O5 38.3(7) 13 .
O4 Rb1 O5 167.1(8) 13 .
O1 Rb1 O5 69.2(4) 10 .
O1 Rb1 O5 69.2(4) . .
O5 Rb1 O5 169.1(2) 13 .
O1 Rb1 O5 96.1(5) 6 .
O1 Rb1 O5 96.1(5) 13 .
O4 Rb1 O5 19.8(7) . .
O2 Rb1 O5 117.4(4) 10 .
O2 Rb1 O5 117.4(4) . .
Rb1 Rb1 P1 114.7(2) 13 10
O4 Rb1 P1 79.2(3) 13 10
O1 Rb1 P1 23.92(15) 10 10
O1 Rb1 P1 105.70(16) . 10
O5 Rb1 P1 93.5(5) 13 10
O1 Rb1 P1 167.77(16) 6 10
O1 Rb1 P1 82.34(14) 13 10
O4 Rb1 P1 104.9(3) . 10
O2 Rb1 P1 24.75(15) 10 10
O2 Rb1 P1 106.71(17) . 10
O5 Rb1 P1 93.1(4) . 10
P1 O1 Rb1 107.0(4) . .
P1 O1 Rb1 121.4(4) . 13
Rb1 O1 Rb1 16.71(11) . 13
P1 O2 Rb1 96.5(4) . .
P1 O3 P1 134.5(7) . 10_556
I1 I1 Pt1 180.0 9 .
I1 I1 Pt1 0.0 9 9
Pt1 I1 Pt1 180.0 . 9
O5 O4 Rb1 106(3) . 13
O5 O4 Rb1 99(3) . .
Rb1 O4 Rb1 7.0(2) 13 .
O4 O5 O5 167(3) . 11
O4 O5 Rb1 50(2) . 13
O5 O5 Rb1 143.2(8) 11 13
O4 O5 Rb1 61(2) . .
O5 O5 Rb1 132.3(6) 11 .
Rb1 O5 Rb1 10.9(2) 13 .
N1 C1 N1 106(2) 11 .
N1 C1 C2 112.0(8) 11 10_556
N1 C1 C2 112.0(8) . 10_556
N1 C1 C2 112.0(8) 11 .
N1 C1 C2 112.0(8) . .
C2 C1 C2 103(3) 10_556 .
C2 C2 C1 128.6(14) 2_565 .

loop_
_geom_bond_atom_site_label_1
_geom_bond_atom_site_label_2
_geom_bond_distance
_geom_bond_site_symmetry_2
Pt1 P1 2.335(2) 2
Pt1 P1 2.335(2) .
Pt1 P1 2.335(2) 12
Pt1 P1 2.335(2) 11
Pt1 I1 2.735(5) .
Pt1 Pt1 2.8382(12) 9_556
Pt1 I1 3.120(4) 9
P1 O2 1.525(8) .
P1 O1 1.534(7) .
P1 O3 1.597(4) .
P1 Rb1 3.618(2) .
P1 Rb1 4.064(3) 13
Rb1 Rb1 0.879(5) 13
Rb1 O4 2.29(3) 13
Rb1 O1 2.858(8) 10
Rb1 O1 2.858(8) .
Rb1 O5 2.88(4) 13
Rb1 O1 3.049(8) 6
Rb1 O1 3.049(8) 13
Rb1 O4 3.11(3) .
Rb1 O2 3.112(9) 10
Rb1 O2 3.112(9) .
Rb1 O5 3.51(5) .
Rb1 P1 3.618(2) 10
O1 Rb1 3.049(8) 13
O3 P1 1.597(4) 10_556
I1 I1 0.385(9) 9
I1 Pt1 3.120(4) 9
O4 O5 1.21(4) .
O4 Rb1 2.29(3) 13
O5 O5 1.51(7) 11
O5 Rb1 2.88(4) 13
C1 N1 1.37(3) 11
C1 N1 1.37(3) .
C1 C2 1.47(3) 10_556
C1 C2 1.47(3) .
C2 C2 1.33(7) 2_565

loop_
_geom_torsion_atom_site_label_1
_geom_torsion_atom_site_label_2
_geom_torsion_atom_site_label_3
_geom_torsion_atom_site_label_4
_geom_torsion
_geom_torsion_site_symmetry_1
_geom_torsion_site_symmetry_4
P1 Pt1 P1 O2 -67.9(4) 2 .
P1 Pt1 P1 O2 20.8(4) 12 .
P1 Pt1 P1 O2 -156.6(4) 11 .
I1 Pt1 P1 O2 -67.9(4) . .
Pt1 Pt1 P1 O2 112.1(4) 9_556 .
I1 Pt1 P1 O2 -67.9(4) 9 .
P1 Pt1 P1 O1 58.3(4) 2 .
P1 Pt1 P1 O1 146.9(4) 12 .
P1 Pt1 P1 O1 -30.4(4) 11 .
I1 Pt1 P1 O1 58.3(4) . .
Pt1 Pt1 P1 O1 -121.7(4) 9_556 .
I1 Pt1 P1 O1 58.3(4) 9 .
P1 Pt1 P1 O3 174.6(6) 2 .
P1 Pt1 P1 O3 -96.8(6) 12 .
P1 Pt1 P1 O3 85.9(6) 11 .
I1 Pt1 P1 O3 174.6(6) . .
Pt1 Pt1 P1 O3 -5.4(6) 9_556 .
I1 Pt1 P1 O3 174.6(6) 9 .
P1 Pt1 P1 Rb1 1.50(10) 2 .
P1 Pt1 P1 Rb1 90.16(12) 12 .
P1 Pt1 P1 Rb1 -87.21(12) 11 .
I1 Pt1 P1 Rb1 1.50(10) . .
Pt1 Pt1 P1 Rb1 -178.50(10) 9_556 .
I1 Pt1 P1 Rb1 1.50(10) 9 .
P1 Pt1 P1 Rb1 14.61(11) 2 13
P1 Pt1 P1 Rb1 103.28(12) 12 13
P1 Pt1 P1 Rb1 -74.10(14) 11 13
I1 Pt1 P1 Rb1 14.61(11) . 13
Pt1 Pt1 P1 Rb1 -165.39(11) 9_556 13
I1 Pt1 P1 Rb1 14.61(11) 9 13
O2 P1 O1 Rb1 10.3(5) . .
O3 P1 O1 Rb1 119.0(5) . .
Pt1 P1 O1 Rb1 -120.2(2) . .
Rb1 P1 O1 Rb1 9.46(14) 13 .
O2 P1 O1 Rb1 0.9(6) . 13
O3 P1 O1 Rb1 109.6(6) . 13
Pt1 P1 O1 Rb1 -129.6(3) . 13
Rb1 P1 O1 Rb1 -9.46(14) . 13
Rb1 Rb1 O1 P1 -150.8(4) 13 .
O4 Rb1 O1 P1 10.0(6) 13 .
O1 Rb1 O1 P1 114.7(3) 10 .
O5 Rb1 O1 P1 -10.3(9) 13 .
O1 Rb1 O1 P1 -82.0(3) 6 .
O1 Rb1 O1 P1 -150.8(4) 13 .
O4 Rb1 O1 P1 -164.6(5) . .
O2 Rb1 O1 P1 68.6(4) 10 .
O2 Rb1 O1 P1 -6.5(3) . .
O5 Rb1 O1 P1 179.5(7) . .
P1 Rb1 O1 P1 92.2(3) 10 .
O4 Rb1 O1 Rb1 160.8(6) 13 13
O1 Rb1 O1 Rb1 -94.5(3) 10 13
O5 Rb1 O1 Rb1 140.6(8) 13 13
O1 Rb1 O1 Rb1 68.8(3) 6 13
O1 Rb1 O1 Rb1 0.0 13 13
O4 Rb1 O1 Rb1 -13.8(4) . 13
O2 Rb1 O1 Rb1 -140.6(4) 10 13
O2 Rb1 O1 Rb1 144.4(4) . 13
O5 Rb1 O1 Rb1 -29.7(6) . 13
P1 Rb1 O1 Rb1 -117.0(3) 10 13
O1 P1 O2 Rb1 -9.1(4) . .
O3 P1 O2 Rb1 -117.2(5) . .
Pt1 P1 O2 Rb1 121.25(19) . .
Rb1 P1 O2 Rb1 -8.51(8) 13 .
Rb1 Rb1 O2 P1 56.4(7) 13 .
O4 Rb1 O2 P1 -154.4(8) 13 .
O1 Rb1 O2 P1 -66.9(4) 10 .
O1 Rb1 O2 P1 6.2(3) . .
O5 Rb1 O2 P1 -177.4(8) 13 .
O1 Rb1 O2 P1 102.2(4) 6 .
O1 Rb1 O2 P1 169.6(3) 13 .
O4 Rb1 O2 P1 33.4(7) . .
O2 Rb1 O2 P1 -113.7(3) 10 .
O5 Rb1 O2 P1 12.5(7) . .
P1 Rb1 O2 P1 -90.1(3) 10 .
O2 P1 O3 P1 -110.7(14) . 10_556
O1 P1 O3 P1 138.1(14) . 10_556
Pt1 P1 O3 P1 14.1(17) . 10_556
Rb1 P1 O3 P1 -172.1(11) . 10_556
Rb1 P1 O3 P1 178.8(12) 13 10_556
P1 Pt1 I1 I1 0.0 2 9
P1 Pt1 I1 I1 0.0 . 9
P1 Pt1 I1 I1 0.0 12 9
P1 Pt1 I1 I1 0.0 11 9
Pt1 Pt1 I1 I1 0.0 9_556 9
P1 Pt1 I1 Pt1 0.0(11) 2 9
P1 Pt1 I1 Pt1 0(100) . 9
P1 Pt1 I1 Pt1 0(100) 12 9
P1 Pt1 I1 Pt1 0(100) 11 9
Pt1 Pt1 I1 Pt1 0.0 9_556 9
I1 Pt1 I1 Pt1 0.0 9 9
Rb1 Rb1 O4 O5 180.0 13 .
O4 Rb1 O4 O5 180.0 13 .
O1 Rb1 O4 O5 48.88(16) 10 .
O1 Rb1 O4 O5 -48.88(16) . .
O5 Rb1 O4 O5 180.0 13 .
O1 Rb1 O4 O5 -135.09(15) 6 .
O1 Rb1 O4 O5 135.09(15) 13 .
O2 Rb1 O4 O5 69.1(4) 10 .
O2 Rb1 O4 O5 -69.1(4) . .
P1 Rb1 O4 O5 55.27(11) 10 .
O4 Rb1 O4 Rb1 0.0 13 13
O1 Rb1 O4 Rb1 -131.12(16) 10 13
O1 Rb1 O4 Rb1 131.12(16) . 13
O5 Rb1 O4 Rb1 0.0 13 13
O1 Rb1 O4 Rb1 44.91(15) 6 13
O1 Rb1 O4 Rb1 -44.91(15) 13 13
O2 Rb1 O4 Rb1 -110.9(4) 10 13
O2 Rb1 O4 Rb1 110.9(4) . 13
O5 Rb1 O4 Rb1 180.0 . 13
P1 Rb1 O4 Rb1 -124.73(11) 10 13
Rb1 O4 O5 O5 180.0 13 11
Rb1 O4 O5 O5 180.0 . 11
Rb1 O4 O5 Rb1 0.0 . 13
Rb1 O4 O5 Rb1 0.0 13 .
Rb1 Rb1 O5 O4 0.0 13 .
O4 Rb1 O5 O4 180.0 13 .
O1 Rb1 O5 O4 -127.1(2) 10 .
O1 Rb1 O5 O4 127.1(2) . .
O5 Rb1 O5 O4 0.0 13 .
O1 Rb1 O5 O4 44.67(15) 6 .
O1 Rb1 O5 O4 -44.67(15) 13 .
O2 Rb1 O5 O4 -122.1(3) 10 .
O2 Rb1 O5 O4 122.1(3) . .
P1 Rb1 O5 O4 -127.29(5) 10 .
Rb1 Rb1 O5 O5 180.0 13 11
O4 Rb1 O5 O5 0.0 13 11
O1 Rb1 O5 O5 52.9(2) 10 11
O1 Rb1 O5 O5 -52.9(2) . 11
O5 Rb1 O5 O5 180.0 13 11
O1 Rb1 O5 O5 -135.33(15) 6 11
O1 Rb1 O5 O5 135.33(15) 13 11
O4 Rb1 O5 O5 180.0 . 11
O2 Rb1 O5 O5 57.9(3) 10 11
O2 Rb1 O5 O5 -57.9(3) . 11
P1 Rb1 O5 O5 52.71(5) 10 11
O4 Rb1 O5 Rb1 180.0 13 13
O1 Rb1 O5 Rb1 -127.1(2) 10 13
O1 Rb1 O5 Rb1 127.1(2) . 13
O5 Rb1 O5 Rb1 0.0 13 13
O1 Rb1 O5 Rb1 44.67(15) 6 13
O1 Rb1 O5 Rb1 -44.67(15) 13 13
O4 Rb1 O5 Rb1 0.0 . 13
O2 Rb1 O5 Rb1 -122.1(3) 10 13
O2 Rb1 O5 Rb1 122.1(3) . 13
P1 Rb1 O5 Rb1 -127.29(5) 10 13
N1 C1 C2 C2 120.3(14) 11 2_565
N1 C1 C2 C2 -120.3(14) . 2_565
C2 C1 C2 C2 0.000(13) 10_556 2_565
